data_1516918
loop_
_publ_author_name
'Limin Zhang'
'Naiqian Yu'
'Kaihong Zhang'
'Ruishuo Qiu'
'Yixuan Zhao'
'Wencong Rong'
'Hong Deng'

_publ_section_title
;
 Syntheses, structure, and properties of a series of three-dimensional
 lanthanide-based hybrid frameworks
;
_journal_name_full
;
Inorganica Chimica Acta
;
_journal_page_first 67
_journal_page_last 73
_journal_volume 400
_journal_year 2013
_chemical_formula_moiety 'C12 H15 Eu2 N3 O12, 2(H2 O)'
_chemical_formula_sum 'C12 H19 Eu2 N3 O14'
_chemical_formula_weight 733.24
_space_group_IT_number 88
_symmetry_cell_setting tetragonal
_symmetry_space_group_name_Hall '-I 4ad'
_symmetry_space_group_name_H-M 'I 41/a :2'
_atom_sites_solution_hydrogens geom
_atom_sites_solution_primary direct
_atom_sites_solution_secondary difmap
_cell_angle_alpha 90.00
_cell_angle_beta 90.00
_cell_angle_gamma 90.00
_cell_formula_units_Z 16
_cell_length_a 26.019(3)
_cell_length_b 26.019(3)
_cell_length_c 12.0188(12)
_cell_measurement_temperature 296(2)
_cell_volume 8136.6(16)
_computing_cell_refinement 'Apex2 (Bruker, 2005)'
_computing_data_collection 'Apex2 (Bruker, 2005)'
_computing_data_reduction 'Apex2 (Bruker, 2005)'
_computing_molecular_graphics 'SHELXTL 6.12'
_computing_publication_material 'SHELXTL 6.12'
_computing_structure_refinement 'SHELXTL 6.12'
_computing_structure_solution 'SHELXTL 6.12 (Bruker, 2000-2003)'
_diffrn_ambient_temperature 296(2)
_diffrn_measured_fraction_theta_full 0.999
_diffrn_measured_fraction_theta_max 0.999
_diffrn_measurement_device_type 'Bruker AXS SMART APEX CCD diffractometer'
_diffrn_measurement_method '\w scans'
_diffrn_radiation_monochromator graphite
_diffrn_radiation_source 'fine-focus sealed tube'
_diffrn_radiation_type MoK\a
_diffrn_radiation_wavelength 0.71073
_diffrn_reflns_av_R_equivalents 0.0631
_diffrn_reflns_av_sigmaI/netI 0.0487
_diffrn_reflns_limit_h_max 28
_diffrn_reflns_limit_h_min -31
_diffrn_reflns_limit_k_max 31
_diffrn_reflns_limit_k_min -29
_diffrn_reflns_limit_l_max 14
_diffrn_reflns_limit_l_min -14
_diffrn_reflns_number 20601
_diffrn_reflns_theta_full 25.39
_diffrn_reflns_theta_max 25.39
_diffrn_reflns_theta_min 1.57
_diffrn_standards_number 0
_exptl_absorpt_coefficient_mu 6.187
_exptl_absorpt_correction_T_max 0.940
_exptl_absorpt_correction_T_min 0.862
_exptl_absorpt_correction_type multi-scan
_exptl_absorpt_process_details 'Apex2 (Bruker, 2005)'
_exptl_crystal_colour white
_exptl_crystal_density_diffrn 2.394
_exptl_crystal_density_method 'not measured'
_exptl_crystal_description block
_exptl_crystal_F_000 5600.0
_exptl_crystal_size_max 0.04
_exptl_crystal_size_mid 0.02
_exptl_crystal_size_min 0.01
_refine_diff_density_max 0.882
_refine_diff_density_min -0.776
_refine_diff_density_rms 0.161
_refine_ls_extinction_method none
_refine_ls_goodness_of_fit_ref 1.073
_refine_ls_hydrogen_treatment constr
_refine_ls_matrix_type full
_refine_ls_number_parameters 274
_refine_ls_number_reflns 3741
_refine_ls_number_restraints 0
_refine_ls_restrained_S_all 1.073
_refine_ls_R_factor_all 0.0498
_refine_ls_R_factor_gt 0.0351
_refine_ls_shift/su_max 0.002
_refine_ls_shift/su_mean 0.000
_refine_ls_structure_factor_coef Fsqd
_refine_ls_weighting_details 'calc w=1/[\s^2^(Fo^2^)+(0.0221P)^2^+13.8549P] where P=(Fo^2^+2Fc^2^)/3'
_refine_ls_weighting_scheme calc
_refine_ls_wR_factor_gt 0.0613
_refine_ls_wR_factor_ref 0.0664
_reflns_number_gt 2976
_reflns_number_total 3741
_reflns_threshold_expression >2sigma(I)
_cod_data_source_file ICA-2013-400-67-73-2.cif
_cod_data_source_block 2
_cod_original_cell_volume 8137(2)
_cod_original_sg_symbol_H-M 'I 41/a'
_cod_database_code 1516918

loop_
_symmetry_equiv_pos_as_xyz
'x, y, z'
'-x+1/2, -y, z+1/2'
'-y+3/4, x+1/4, z+1/4'
'y+3/4, -x+3/4, z+3/4'
'x+1/2, y+1/2, z+1/2'
'-x+1, -y+1/2, z+1'
'-y+5/4, x+3/4, z+3/4'
'y+5/4, -x+5/4, z+5/4'
'-x, -y, -z'
'x-1/2, y, -z-1/2'
'y-3/4, -x-1/4, -z-1/4'
'-y-3/4, x-3/4, -z-3/4'
'-x+1/2, -y+1/2, -z+1/2'
'x, y+1/2, -z'
'y-1/4, -x+1/4, -z+1/4'
'-y-1/4, x-1/4, -z-1/4'

loop_
_atom_site_label
_atom_site_type_symbol
_atom_site_fract_x
_atom_site_fract_y
_atom_site_fract_z
_atom_site_U_iso_or_equiv
_atom_site_adp_type
_atom_site_occupancy
_atom_site_symmetry_multiplicity
_atom_site_calc_flag
_atom_site_refinement_flags
C1 C 0.1812(2) 0.7032(2) 0.0957(5) 0.0188(15) Uani 1 1 d .
C2 C 0.1503(2) 0.6832(2) -0.0019(5) 0.0210(15) Uani 1 1 d .
H2A H 0.1157 0.6753 0.0226 0.025 Uiso 1 1 calc R
H2B H 0.1481 0.7097 -0.0584 0.025 Uiso 1 1 calc R
C3 C 0.2101(3) 0.6484(3) -0.1417(6) 0.0270(17) Uani 1 1 d .
H3A H 0.2296 0.6789 -0.1230 0.032 Uiso 1 1 calc R
H3B H 0.1910 0.6553 -0.2094 0.032 Uiso 1 1 calc R
C4 C 0.2465(2) 0.6038(3) -0.1610(6) 0.0215(15) Uani 1 1 d .
C5 C 0.3452(2) 0.6322(2) 0.0326(6) 0.0212(15) Uani 1 1 d .
C6 C 0.3902(3) 0.6639(3) 0.0703(7) 0.044(2) Uani 1 1 d .
H6A H 0.4165 0.6407 0.0976 0.052 Uiso 1 1 calc R
H6B H 0.4042 0.6814 0.0059 0.052 Uiso 1 1 calc R
C7 C 0.4198(3) 0.7040(4) 0.2435(8) 0.058(3) Uani 1 1 d .
H7A H 0.4221 0.7384 0.2741 0.070 Uiso 1 1 calc R
H7B H 0.4529 0.6954 0.2111 0.070 Uiso 1 1 calc R
C8 C 0.4073(4) 0.6666(4) 0.3348(9) 0.069(3) Uani 1 1 d .
C9 C 0.2492(3) 0.5770(3) 0.3691(5) 0.0229(16) Uani 1 1 d .
C10 C 0.2764(3) 0.6003(2) 0.4672(6) 0.0318(18) Uani 1 1 d .
H10A H 0.2592 0.5899 0.5353 0.038 Uiso 1 1 calc R
H10B H 0.3114 0.5876 0.4700 0.038 Uiso 1 1 calc R
C11 C 0.2317(3) 0.6798(3) 0.5112(6) 0.045(2) Uani 1 1 d .
H11A H 0.2395 0.6876 0.5883 0.054 Uiso 1 1 calc R
H11B H 0.2039 0.6549 0.5105 0.054 Uiso 1 1 calc R
C12 C 0.2137(3) 0.7285(3) 0.4538(6) 0.0325(18) Uani 1 1 d .
Eu1 Eu 0.217899(12) 0.580691(12) 0.09717(3) 0.01675(10) Uani 1 1 d .
Eu2 Eu 0.292192(12) 0.686679(12) 0.25634(3) 0.01944(10) Uani 1 1 d .
N1 N 0.17377(19) 0.63670(19) -0.0507(4) 0.0201(13) Uani 1 1 d .
H1 H 0.1478 0.6177 -0.0805 0.024 Uiso 1 1 calc R
N2 N 0.3800(2) 0.7026(2) 0.1573(5) 0.0362(16) Uani 1 1 d .
H2 H 0.3788 0.7340 0.1242 0.043 Uiso 1 1 calc R
N3 N 0.2767(2) 0.65695(19) 0.4596(5) 0.0244(14) Uani 1 1 d .
H3 H 0.3043 0.6678 0.4997 0.029 Uiso 1 1 calc R
O1 O 0.21629(16) 0.67430(15) 0.1337(4) 0.0217(10) Uani 1 1 d .
O2 O 0.16951(16) 0.74675(16) 0.1325(4) 0.0253(11) Uani 1 1 d .
O3 O 0.24945(16) 0.56988(15) -0.0846(3) 0.0207(10) Uani 1 1 d .
O4 O 0.27367(17) 0.60196(18) -0.2447(4) 0.0319(12) Uani 1 1 d .
O5 O 0.30584(16) 0.62972(16) 0.0967(4) 0.0241(11) Uani 1 1 d .
O6 O 0.35023(17) 0.60980(17) -0.0575(4) 0.0302(12) Uani 1 1 d .
O7 O 0.3658(2) 0.6429(2) 0.3301(5) 0.0447(15) Uani 1 1 d .
O8 O 0.4396(3) 0.6647(4) 0.4132(8) 0.144(4) Uani 1 1 d .
O9 O 0.24857(17) 0.60396(17) 0.2799(4) 0.0254(11) Uani 1 1 d .
O10 O 0.23091(17) 0.53351(16) 0.3763(4) 0.0273(11) Uani 1 1 d .
O11 O 0.22249(16) 0.73233(16) 0.3486(4) 0.0237(11) Uani 1 1 d .
O12 O 0.19163(16) 0.76108(14) 0.5086(3) 0.078(2) Uani 1 1 d .
O1W O 0.36496(16) 0.67792(14) 0.5999(3) 0.0628(18) Uani 1 1 d R
H1WA H 0.3827 0.6942 0.5558 0.075 Uiso 1 1 d R
H1WB H 0.3582 0.6955 0.6548 0.075 Uiso 1 1 d R
O2W O 0.34365(16) 0.74119(14) 0.7726(3) 0.216(7) Uani 1 1 d R
H2WA H 0.3648 0.7639 0.7851 0.260 Uiso 1 1 d R
H2WB H 0.3282 0.7354 0.8308 0.260 Uiso 1 1 d R

loop_
_atom_site_aniso_label
_atom_site_aniso_U_11
_atom_site_aniso_U_22
_atom_site_aniso_U_33
_atom_site_aniso_U_23
_atom_site_aniso_U_13
_atom_site_aniso_U_12
C1 0.019(4) 0.017(4) 0.020(4) -0.001(3) 0.001(3) -0.005(3)
C2 0.018(4) 0.024(4) 0.021(4) -0.003(3) -0.002(3) 0.005(3)
C3 0.029(4) 0.031(4) 0.022(4) 0.005(3) 0.004(3) 0.002(3)
C4 0.018(4) 0.027(4) 0.020(4) -0.005(3) -0.001(3) 0.006(3)
C5 0.016(4) 0.018(4) 0.029(4) 0.001(3) -0.002(3) -0.002(3)
C6 0.026(4) 0.052(5) 0.052(6) -0.026(4) 0.012(4) -0.004(4)
C7 0.025(5) 0.079(7) 0.070(7) -0.037(6) 0.003(5) -0.007(5)
C8 0.045(6) 0.094(9) 0.069(8) -0.008(7) -0.019(6) 0.028(6)
C9 0.024(4) 0.025(4) 0.020(4) 0.001(3) 0.001(3) 0.008(3)
C10 0.051(5) 0.019(4) 0.025(4) 0.000(3) -0.009(4) -0.006(4)
C11 0.063(6) 0.041(5) 0.032(5) 0.012(4) 0.014(4) 0.009(4)
C12 0.036(5) 0.031(4) 0.030(5) 0.003(4) 0.007(4) -0.001(4)
Eu1 0.01810(19) 0.01642(18) 0.01573(18) -0.00007(14) 0.00115(14) -0.00045(14)
Eu2 0.0222(2) 0.01643(19) 0.0197(2) -0.00273(14) -0.00211(15) 0.00080(15)
N1 0.018(3) 0.018(3) 0.024(3) -0.007(2) -0.001(2) 0.002(2)
N2 0.030(4) 0.030(4) 0.048(4) -0.018(3) 0.007(3) -0.006(3)
N3 0.033(3) 0.011(3) 0.029(3) -0.003(2) -0.010(3) 0.000(3)
O1 0.024(3) 0.017(2) 0.025(3) 0.000(2) -0.004(2) 0.002(2)
O2 0.026(3) 0.018(3) 0.032(3) -0.008(2) -0.007(2) 0.004(2)
O3 0.025(3) 0.016(2) 0.021(3) 0.003(2) 0.001(2) 0.000(2)
O4 0.031(3) 0.040(3) 0.024(3) 0.006(2) 0.008(2) 0.015(2)
O5 0.021(3) 0.024(3) 0.027(3) -0.010(2) 0.004(2) -0.003(2)
O6 0.033(3) 0.026(3) 0.031(3) -0.013(2) 0.001(2) -0.006(2)
O7 0.043(4) 0.043(3) 0.048(4) 0.001(3) -0.015(3) 0.012(3)
O8 0.077(6) 0.229(11) 0.125(8) 0.025(8) -0.060(6) 0.013(7)
O9 0.031(3) 0.027(3) 0.018(3) 0.002(2) -0.005(2) -0.007(2)
O10 0.034(3) 0.017(3) 0.031(3) 0.000(2) -0.002(2) -0.006(2)
O11 0.026(3) 0.023(3) 0.021(3) 0.000(2) 0.001(2) 0.001(2)
O12 0.132(6) 0.065(4) 0.036(4) 0.006(3) 0.031(4) 0.048(4)
O1W 0.086(5) 0.051(4) 0.051(4) 0.005(3) -0.021(4) -0.006(4)
O2W 0.400(19) 0.151(9) 0.098(8) -0.050(7) 0.117(10) -0.101(11)

loop_
_atom_type_symbol
_atom_type_description
_atom_type_scat_dispersion_real
_atom_type_scat_dispersion_imag
_atom_type_scat_source
C C 0.0033 0.0016 'International Tables Vol C Tables 4.2.6.8 and 6.1.1.4'
H H 0.0000 0.0000 'International Tables Vol C Tables 4.2.6.8 and 6.1.1.4'
N N 0.0061 0.0033 'International Tables Vol C Tables 4.2.6.8 and 6.1.1.4'
O O 0.0106 0.0060 'International Tables Vol C Tables 4.2.6.8 and 6.1.1.4'
Eu Eu -0.1578 3.6682 'International Tables Vol C Tables 4.2.6.8 and 6.1.1.4'

loop_
_geom_angle_atom_site_label_1
_geom_angle_atom_site_label_2
_geom_angle_atom_site_label_3
_geom_angle
_geom_angle_site_symmetry_1
_geom_angle_site_symmetry_3
O2 C1 O1 125.6(6) . .
O2 C1 C2 117.1(6) . .
O1 C1 C2 117.3(5) . .
N1 C2 C1 111.7(5) . .
N1 C2 H2A 109.3 . .
C1 C2 H2A 109.3 . .
N1 C2 H2B 109.3 . .
C1 C2 H2B 109.3 . .
H2A C2 H2B 107.9 . .
N1 C3 C4 110.9(5) . .
N1 C3 H3A 109.5 . .
C4 C3 H3A 109.5 . .
N1 C3 H3B 109.5 . .
C4 C3 H3B 109.5 . .
H3A C3 H3B 108.1 . .
O4 C4 O3 121.8(6) . .
O4 C4 C3 121.0(6) . .
O3 C4 C3 117.1(6) . .
O4 C4 Eu1 64.3(3) . 4_454
O3 C4 Eu1 58.8(3) . 4_454
C3 C4 Eu1 165.1(5) . 4_454
O6 C5 O5 125.9(6) . .
O6 C5 C6 116.1(6) . .
O5 C5 C6 118.0(6) . .
N2 C6 C5 116.6(6) . .
N2 C6 H6A 108.1 . .
C5 C6 H6A 108.1 . .
N2 C6 H6B 108.1 . .
C5 C6 H6B 108.1 . .
H6A C6 H6B 107.3 . .
N2 C7 C8 110.3(7) . .
N2 C7 H7A 109.6 . .
C8 C7 H7A 109.6 . .
N2 C7 H7B 109.6 . .
C8 C7 H7B 109.6 . .
H7A C7 H7B 108.1 . .
O7 C8 O8 126.3(12) . .
O7 C8 C7 118.4(8) . .
O8 C8 C7 115.2(11) . .
O10 C9 O9 124.0(6) . .
O10 C9 C10 119.8(6) . .
O9 C9 C10 116.2(6) . .
N3 C10 C9 110.9(5) . .
N3 C10 H10A 109.5 . .
C9 C10 H10A 109.5 . .
N3 C10 H10B 109.5 . .
C9 C10 H10B 109.5 . .
H10A C10 H10B 108.1 . .
N3 C11 C12 113.3(6) . .
N3 C11 H11A 108.9 . .
C12 C11 H11A 108.9 . .
N3 C11 H11B 108.9 . .
C12 C11 H11B 108.9 . .
H11A C11 H11B 107.7 . .
O12 C12 O11 124.1(7) . .
O12 C12 C11 118.8(7) . .
O11 C12 C11 117.1(6) . .
O3 Eu1 O10 78.74(15) . 4_454
O3 Eu1 O6 140.36(16) . 3
O10 Eu1 O6 133.33(16) 4_454 3
O3 Eu1 O9 139.47(15) . .
O10 Eu1 O9 78.27(15) 4_454 .
O6 Eu1 O9 77.83(16) 3 .
O3 Eu1 O3 110.18(16) . 3
O10 Eu1 O3 70.04(14) 4_454 3
O6 Eu1 O3 71.63(14) 3 3
O9 Eu1 O3 92.53(14) . 3
O3 Eu1 O1 106.78(14) . .
O10 Eu1 O1 130.69(15) 4_454 .
O6 Eu1 O1 71.93(15) 3 .
O9 Eu1 O1 66.25(14) . .
O3 Eu1 O1 140.89(14) 3 .
O3 Eu1 N1 65.24(15) . .
O10 Eu1 N1 143.96(16) 4_454 .
O6 Eu1 N1 80.33(16) 3 .
O9 Eu1 N1 129.41(15) . .
O3 Eu1 N1 122.48(15) 3 .
O1 Eu1 N1 63.71(15) . .
O3 Eu1 O4 77.32(14) . 3
O10 Eu1 O4 100.44(15) 4_454 3
O6 Eu1 O4 74.44(16) 3 3
O9 Eu1 O4 139.71(14) . 3
O3 Eu1 O4 51.18(14) 3 3
O1 Eu1 O4 128.81(14) . 3
N1 Eu1 O4 73.54(15) . 3
O3 Eu1 O5 75.60(14) . .
O10 Eu1 O5 72.55(14) 4_454 .
O6 Eu1 O5 129.73(14) 3 .
O9 Eu1 O5 65.85(14) . .
O3 Eu1 O5 139.88(13) 3 .
O1 Eu1 O5 62.35(13) . .
N1 Eu1 O5 96.47(15) . .
O4 Eu1 O5 152.86(14) 3 .
O3 Eu1 C4 95.95(16) . 3
O10 Eu1 C4 87.56(17) 4_454 3
O6 Eu1 C4 68.17(17) 3 3
O9 Eu1 C4 115.86(17) . 3
O3 Eu1 C4 26.21(15) 3 3
O1 Eu1 C4 138.04(16) . 3
N1 Eu1 C4 96.78(18) . 3
O4 Eu1 C4 25.30(15) 3 3
O5 Eu1 C4 159.47(16) . 3
O3 Eu1 Eu1 131.09(10) . 3
O10 Eu1 Eu1 69.72(11) 4_454 3
O6 Eu1 Eu1 64.41(11) 3 3
O9 Eu1 Eu1 68.89(10) . 3
O3 Eu1 Eu1 23.90(10) 3 3
O1 Eu1 Eu1 122.13(10) . 3
N1 Eu1 Eu1 136.43(12) . 3
O4 Eu1 Eu1 72.96(10) 3 3
O5 Eu1 Eu1 125.38(10) . 3
C4 Eu1 Eu1 47.75(13) 3 3
O3 Eu1 Eu1 25.20(10) . 4_454
O10 Eu1 Eu1 54.82(11) 4_454 4_454
O6 Eu1 Eu1 163.78(12) 3 4_454
O9 Eu1 Eu1 118.32(11) . 4_454
O3 Eu1 Eu1 104.30(10) 3 4_454
O1 Eu1 Eu1 114.62(10) . 4_454
N1 Eu1 Eu1 89.35(11) . 4_454
O4 Eu1 Eu1 90.70(11) 3 4_454
O5 Eu1 Eu1 63.55(9) . 4_454
C4 Eu1 Eu1 101.01(13) 3 4_454
Eu1 Eu1 Eu1 117.986(6) 3 4_454
O7 Eu2 O2 78.81(16) . 13_565
O7 Eu2 O11 131.17(17) . .
O2 Eu2 O11 72.79(14) 13_565 .
O7 Eu2 O9 84.84(17) . .
O2 Eu2 O9 139.57(15) 13_565 .
O11 Eu2 O9 91.77(14) . .
O7 Eu2 O5 83.46(16) . .
O2 Eu2 O5 144.19(15) 13_565 .
O11 Eu2 O5 139.43(14) . .
O9 Eu2 O5 68.04(14) . .
O7 Eu2 O1 142.40(16) . .
O2 Eu2 O1 138.80(14) 13_565 .
O11 Eu2 O1 75.01(14) . .
O9 Eu2 O1 65.57(14) . .
O5 Eu2 O1 64.69(14) . .
O7 Eu2 O11 135.48(17) . 13_565
O2 Eu2 O11 74.62(14) 13_565 13_565
O11 Eu2 O11 72.73(16) . 13_565
O9 Eu2 O11 137.08(14) . 13_565
O5 Eu2 O11 97.92(15) . 13_565
O1 Eu2 O11 71.74(14) . 13_565
O7 Eu2 N3 68.54(18) . .
O2 Eu2 N3 75.87(16) 13_565 .
O11 Eu2 N3 66.49(15) . .
O9 Eu2 N3 63.73(15) . .
O5 Eu2 N3 125.41(15) . .
O1 Eu2 N3 113.37(16) . .
O11 Eu2 N3 134.99(15) 13_565 .
O7 Eu2 N2 62.9(2) . .
O2 Eu2 N2 77.07(16) 13_565 .
O11 Eu2 N2 141.51(16) . .
O9 Eu2 N2 126.69(16) . .
O5 Eu2 N2 67.15(16) . .
O1 Eu2 N2 116.49(17) . .
O11 Eu2 N2 76.64(17) 13_565 .
N3 Eu2 N2 127.78(19) . .
O7 Eu2 Eu2 148.40(13) . 13_565
O2 Eu2 Eu2 69.62(10) 13_565 13_565
O11 Eu2 Eu2 36.79(10) . 13_565
O9 Eu2 Eu2 118.58(10) . 13_565
O5 Eu2 Eu2 123.59(10) . 13_565
O1 Eu2 Eu2 69.18(9) . 13_565
O11 Eu2 Eu2 35.93(10) 13_565 13_565
N3 Eu2 Eu2 101.44(11) . 13_565
N2 Eu2 Eu2 109.64(14) . 13_565
C3 N1 C2 112.9(5) . .
C3 N1 Eu1 110.1(4) . .
C2 N1 Eu1 112.0(4) . .
C3 N1 H1 107.2 . .
C2 N1 H1 107.2 . .
Eu1 N1 H1 107.2 . .
C7 N2 C6 113.1(6) . .
C7 N2 Eu2 107.5(5) . .
C6 N2 Eu2 111.9(4) . .
C7 N2 H2 108.1 . .
C6 N2 H2 108.1 . .
Eu2 N2 H2 108.1 . .
C11 N3 C10 112.1(6) . .
C11 N3 Eu2 113.9(4) . .
C10 N3 Eu2 110.9(4) . .
C11 N3 H3 106.5 . .
C10 N3 H3 106.5 . .
Eu2 N3 H3 106.5 . .
C1 O1 Eu1 122.1(4) . .
C1 O1 Eu2 135.2(4) . .
Eu1 O1 Eu2 102.67(15) . .
C1 O2 Eu2 138.3(4) . 13_565
C4 O3 Eu1 124.4(4) . .
C4 O3 Eu1 95.0(4) . 4_454
Eu1 O3 Eu1 130.90(18) . 4_454
C4 O4 Eu1 90.4(4) . 4_454
C5 O5 Eu2 123.7(4) . .
C5 O5 Eu1 136.3(4) . .
Eu2 O5 Eu1 99.58(15) . .
C5 O6 Eu1 143.1(4) . 4_454
C8 O7 Eu2 118.4(6) . .
C9 O9 Eu1 128.9(4) . .
C9 O9 Eu2 124.9(4) . .
Eu1 O9 Eu2 105.58(16) . .
C9 O10 Eu1 156.1(4) . 3
C12 O11 Eu2 122.8(4) . .
C12 O11 Eu2 122.5(4) . 13_565
Eu2 O11 Eu2 107.27(16) . 13_565
H1WA O1W H1WB 110.5 . .
H2WA O2W H2WB 107.7 . .

loop_
_geom_bond_atom_site_label_1
_geom_bond_atom_site_label_2
_geom_bond_distance
_geom_bond_site_symmetry_2
C1 O2 1.254(7) .
C1 O1 1.268(7) .
C1 C2 1.514(8) .
C2 N1 1.477(7) .
C2 H2A 0.9700 .
C2 H2B 0.9700 .
C3 N1 1.476(8) .
C3 C4 1.517(8) .
C3 H3A 0.9700 .
C3 H3B 0.9700 .
C4 O4 1.230(7) .
C4 O3 1.276(7) .
C4 Eu1 2.879(6) 4_454
C5 O6 1.237(7) .
C5 O5 1.283(7) .
C5 C6 1.502(9) .
C6 N2 1.475(8) .
C6 H6A 0.9700 .
C6 H6B 0.9700 .
C7 N2 1.466(10) .
C7 C8 1.503(13) .
C7 H7A 0.9700 .
C7 H7B 0.9700 .
C8 O7 1.245(11) .
C8 O8 1.263(11) .
C9 O10 1.230(7) .
C9 O9 1.281(7) .
C9 C10 1.503(9) .
C10 N3 1.478(8) .
C10 H10A 0.9700 .
C10 H10B 0.9700 .
C11 N3 1.453(9) .
C11 C12 1.517(10) .
C11 H11A 0.9700 .
C11 H11B 0.9700 .
C12 O12 1.218(8) .
C12 O11 1.289(8) .
Eu1 O3 2.351(4) .
Eu1 O10 2.368(4) 4_454
Eu1 O6 2.379(4) 3
Eu1 O9 2.414(4) .
Eu1 O3 2.471(4) 3
Eu1 O1 2.475(4) .
Eu1 N1 2.569(5) .
Eu1 O4 2.593(4) 3
Eu1 O5 2.620(4) .
Eu1 C4 2.879(6) 3
Eu2 O7 2.399(5) .
Eu2 O2 2.403(4) 13_565
Eu2 O11 2.435(4) .
Eu2 O9 2.450(4) .
Eu2 O5 2.450(4) .
Eu2 O1 2.485(4) .
Eu2 O11 2.485(4) 13_565
Eu2 N3 2.594(5) .
Eu2 N2 2.610(6) .
N1 H1 0.9100 .
N2 H2 0.9100 .
N3 H3 0.9100 .
O2 Eu2 2.403(4) 13_565
O3 Eu1 2.471(4) 4_454
O4 Eu1 2.593(4) 4_454
O6 Eu1 2.379(4) 4_454
O10 Eu1 2.368(4) 3
O11 Eu2 2.485(4) 13_565
O1W H1WA 0.8203 .
O1W H1WB 0.8223 .
O2W H2WA 0.8199 .
O2W H2WB 0.8201 .
